data_7201286
loop_
_publ_author_name
'Miao, Xiao-He'
'Zhu, Long-Guan'

_publ_section_title
;
 Synthesis, supramolecular structures and catalytic properties of
 nickel(II) 3-sulfobenzoate complexes with chelating amine ligands
;
_journal_issue 11
_journal_name_full CrystEngComm
_journal_page_first 2500
_journal_paper_doi 10.1039/b907453h
_journal_volume 11
_journal_year 2009
_chemical_formula_moiety 'C17 H16 N2 Ni O7 S, H2 O'
_chemical_formula_sum 'C17 H18 N2 Ni O8 S'
_chemical_formula_weight 469.10
_chemical_name_systematic
;
?
;
_space_group_IT_number 4
_symmetry_cell_setting monoclinic
_symmetry_space_group_name_Hall 'P 2yb'
_symmetry_space_group_name_H-M 'P 1 21 1'
_atom_sites_solution_hydrogens geom
_atom_sites_solution_primary direct
_atom_sites_solution_secondary difmap
_audit_creation_method SHELXL-97
_cell_angle_alpha 90.00
_cell_angle_beta 109.145(8)
_cell_angle_gamma 90.00
_cell_formula_units_Z 2
_cell_length_a 7.989(4)
_cell_length_b 15.006(7)
_cell_length_c 8.168(4)
_cell_measurement_reflns_used 4031
_cell_measurement_temperature 295(2)
_cell_measurement_theta_max 28.30
_cell_measurement_theta_min 2.64
_cell_volume 925.0(8)
_computing_cell_refinement 'SAINT (Bruker, 2002)'
_computing_data_collection 'SMART (Bruker, 2002)'
_computing_data_reduction SAINT
_computing_molecular_graphics 'Ortep-3 for Windows (Farrugia, 1997)'
_computing_publication_material 'WinGX (Farrugia, 1999)'
_computing_structure_refinement 'SHELXL-97 (Sheldrick, 1997)'
_computing_structure_solution 'SHELXS-97 (Sheldrick, 1997)'
_diffrn_ambient_temperature 295(2)
_diffrn_measured_fraction_theta_full 0.993
_diffrn_measured_fraction_theta_max 0.993
_diffrn_measurement_device_type 'Bruker SMART area-detector diffractometer'
_diffrn_measurement_method '\f and \w scan'
_diffrn_radiation_monochromator graphite
_diffrn_radiation_source 'fine-focus sealed tube'
_diffrn_radiation_type MoK\a
_diffrn_radiation_wavelength 0.71073
_diffrn_reflns_av_R_equivalents 0.0159
_diffrn_reflns_av_sigmaI/netI 0.0510
_diffrn_reflns_limit_h_max 10
_diffrn_reflns_limit_h_min -6
_diffrn_reflns_limit_k_max 19
_diffrn_reflns_limit_k_min -18
_diffrn_reflns_limit_l_max 10
_diffrn_reflns_limit_l_min -10
_diffrn_reflns_number 5586
_diffrn_reflns_theta_full 27.09
_diffrn_reflns_theta_max 27.09
_diffrn_reflns_theta_min 2.64
_diffrn_standards_number 0
_exptl_absorpt_coefficient_mu 1.212
_exptl_absorpt_correction_T_max 0.781
_exptl_absorpt_correction_T_min 0.734
_exptl_absorpt_correction_type multi-scan
_exptl_absorpt_process_details 'SADABS (Bruker, 2002)'
_exptl_crystal_colour blue-green
_exptl_crystal_density_diffrn 1.684
_exptl_crystal_density_method 'not measured'
_exptl_crystal_description block
_exptl_crystal_F_000 484
_exptl_crystal_size_max 0.43
_exptl_crystal_size_mid 0.21
_exptl_crystal_size_min 0.20
_refine_diff_density_max 0.359
_refine_diff_density_min -0.268
_refine_diff_density_rms 0.054
_refine_ls_abs_structure_details 'Flack H D (1983), Acta Cryst. A39, 876-881'
_refine_ls_abs_structure_Flack 0.044(10)
_refine_ls_extinction_method none
_refine_ls_goodness_of_fit_ref 0.880
_refine_ls_hydrogen_treatment mixed
_refine_ls_matrix_type full
_refine_ls_number_parameters 280
_refine_ls_number_reflns 3799
_refine_ls_number_restraints 10
_refine_ls_restrained_S_all 0.879
_refine_ls_R_factor_all 0.0280
_refine_ls_R_factor_gt 0.0270
_refine_ls_shift/su_max 0.001
_refine_ls_shift/su_mean <0.001
_refine_ls_structure_factor_coef Fsqd
_refine_ls_weighting_details 'calc w=1/[\s^2^(Fo^2^)+(0.0379P)^2^+0.0000P] where P=(Fo^2^+2Fc^2^)/3'
_refine_ls_weighting_scheme calc
_refine_ls_wR_factor_gt 0.0662
_refine_ls_wR_factor_ref 0.0668
_reflns_number_gt 3661
_reflns_number_total 3799
_reflns_threshold_expression >2\s(I)
_cod_data_source_file b907453h.txt
_cod_data_source_block comp-4
_cod_original_cell_volume 925.1(8)
_cod_original_sg_symbol_H-M 'P 21'
_cod_database_code 7201286

loop_
_symmetry_equiv_pos_as_xyz
'x, y, z'
'-x, y+1/2, -z'

loop_
_atom_site_label
_atom_site_type_symbol
_atom_site_fract_x
_atom_site_fract_y
_atom_site_fract_z
_atom_site_U_iso_or_equiv
_atom_site_adp_type
_atom_site_occupancy
_atom_site_symmetry_multiplicity
_atom_site_calc_flag
_atom_site_refinement_flags
_atom_site_disorder_assembly
_atom_site_disorder_group
Ni1 Ni 0.64677(4) 0.983456(19) 0.61501(3) 0.02422(8) Uani 1 1 d . . .
S1 S 1.26568(7) 1.06542(4) 1.62929(7) 0.02601(13) Uani 1 1 d . . .
N1 N 0.4802(3) 0.93685(13) 0.3815(2) 0.0275(4) Uani 1 1 d . . .
N2 N 0.6819(3) 1.07973(13) 0.4502(3) 0.0274(4) Uani 1 1 d . . .
O1 O 0.8204(2) 1.03632(12) 0.8306(2) 0.0316(4) Uani 1 1 d . . .
O2 O 0.7999(3) 0.94231(13) 1.0327(2) 0.0448(5) Uani 1 1 d . . .
O3 O 1.2045(2) 0.97563(15) 1.6452(2) 0.0360(4) Uani 1 1 d . . .
O4 O 1.2083(3) 1.13072(13) 1.7293(2) 0.0400(4) Uani 1 1 d . . .
O5 O 1.4573(2) 1.06897(12) 1.6682(2) 0.0318(4) Uani 1 1 d . . .
O6 O 0.5619(3) 0.88599(12) 0.7527(2) 0.0331(4) Uani 1 1 d D . .
O7 O 0.8570(2) 0.90502(13) 0.6008(2) 0.0351(4) Uani 1 1 d D . .
O1W O 0.8386(5) 0.82016(16) 0.3034(3) 0.0728(8) Uani 1 1 d D . .
C1 C 0.3842(4) 0.86252(19) 0.3562(4) 0.0399(6) Uani 1 1 d . . .
H1 H 0.3964 0.8252 0.4503 0.048 Uiso 1 1 calc R . .
C2 C 0.2683(4) 0.8386(2) 0.1977(4) 0.0452(7) Uani 1 1 d . . .
H2 H 0.2033 0.7862 0.1844 0.054 Uiso 1 1 calc R . .
C3 C 0.2500(4) 0.8942(2) 0.0582(4) 0.0431(7) Uani 1 1 d . . .
H3 H 0.1707 0.8802 -0.0505 0.052 Uiso 1 1 calc R . .
C4 C 0.3502(3) 0.9703(2) 0.0818(3) 0.0371(6) Uani 1 1 d . . .
H4 H 0.3401 1.0083 -0.0110 0.045 Uiso 1 1 calc R . .
C5 C 0.4667(3) 0.9902(2) 0.2452(3) 0.0283(5) Uani 1 1 d . . .
C6 C 0.5790(3) 1.07034(16) 0.2839(3) 0.0272(5) Uani 1 1 d . . .
C7 C 0.5799(4) 1.13390(19) 0.1608(4) 0.0391(6) Uani 1 1 d . . .
H7 H 0.5091 1.1267 0.0458 0.047 Uiso 1 1 calc R . .
C8 C 0.6869(4) 1.2076(2) 0.2109(4) 0.0461(7) Uani 1 1 d . . .
H8 H 0.6880 1.2510 0.1300 0.055 Uiso 1 1 calc R . .
C9 C 0.7913(4) 1.21689(18) 0.3795(4) 0.0415(6) Uani 1 1 d . . .
H9 H 0.8643 1.2663 0.4153 0.050 Uiso 1 1 calc R . .
C10 C 0.7859(4) 1.15087(16) 0.4964(3) 0.0330(5) Uani 1 1 d . . .
H10 H 0.8577 1.1566 0.6114 0.040 Uiso 1 1 calc R . .
C11 C 0.8596(3) 1.01054(16) 0.9846(3) 0.0267(5) Uani 1 1 d . . .
C12 C 0.9888(3) 1.06844(16) 1.1176(3) 0.0257(5) Uani 1 1 d . . .
C13 C 1.0539(3) 1.04254(15) 1.2909(3) 0.0250(5) Uani 1 1 d . . .
H13 H 1.0170 0.9893 1.3264 0.030 Uiso 1 1 calc R . .
C14 C 1.1732(3) 1.09657(16) 1.4088(3) 0.0265(5) Uani 1 1 d . . .
C15 C 1.2271(4) 1.17731(17) 1.3584(3) 0.0334(5) Uani 1 1 d . . .
H15 H 1.3058 1.2139 1.4400 0.040 Uiso 1 1 calc R . .
C16 C 1.1632(4) 1.20260(18) 1.1875(3) 0.0361(6) Uani 1 1 d . . .
H16 H 1.1982 1.2564 1.1526 0.043 Uiso 1 1 calc R . .
C17 C 1.0467(4) 1.14765(17) 1.0679(3) 0.0316(5) Uani 1 1 d . . .
H17 H 1.0062 1.1642 0.9518 0.038 Uiso 1 1 calc R . .
H7A H 0.838(3) 0.8788(18) 0.505(2) 0.042 Uiso 1 1 d D . .
H6A H 0.636(3) 0.892(2) 0.8549(19) 0.040 Uiso 1 1 d D . .
H6B H 0.4633(19) 0.906(2) 0.753(3) 0.040 Uiso 1 1 d D . .
H1A H 0.790(5) 0.7698(14) 0.270(5) 0.087 Uiso 1 1 d D . .
H1B H 0.816(6) 0.854(2) 0.216(3) 0.087 Uiso 1 1 d D . .
H7B H 0.955(2) 0.9322(18) 0.625(3) 0.042 Uiso 1 1 d D . .

loop_
_atom_site_aniso_label
_atom_site_aniso_U_11
_atom_site_aniso_U_22
_atom_site_aniso_U_33
_atom_site_aniso_U_23
_atom_site_aniso_U_13
_atom_site_aniso_U_12
Ni1 0.02462(14) 0.02644(14) 0.01902(13) 0.00165(11) 0.00366(10) -0.00247(13)
S1 0.0240(3) 0.0337(3) 0.0181(2) -0.0013(2) 0.0039(2) 0.0004(2)
N1 0.0287(11) 0.0293(10) 0.0239(10) -0.0005(8) 0.0077(8) -0.0037(8)
N2 0.0279(10) 0.0282(10) 0.0271(10) 0.0003(8) 0.0102(8) 0.0008(8)
O1 0.0298(9) 0.0398(10) 0.0200(8) 0.0025(7) 0.0012(7) -0.0062(7)
O2 0.0547(13) 0.0429(10) 0.0256(9) 0.0060(8) -0.0022(8) -0.0207(9)
O3 0.0338(9) 0.0451(10) 0.0263(8) 0.0052(9) 0.0061(7) -0.0065(10)
O4 0.0422(11) 0.0513(11) 0.0271(9) -0.0032(8) 0.0122(8) 0.0080(9)
O5 0.0244(9) 0.0374(9) 0.0303(9) -0.0039(7) 0.0045(7) 0.0007(7)
O6 0.0346(10) 0.0323(9) 0.0287(9) 0.0045(7) 0.0054(8) -0.0033(8)
O7 0.0333(10) 0.0335(9) 0.0380(10) -0.0026(8) 0.0108(8) -0.0011(8)
O1W 0.130(3) 0.0476(14) 0.0392(12) 0.0022(10) 0.0263(15) -0.0097(15)
C1 0.0485(16) 0.0363(14) 0.0330(13) -0.0016(10) 0.0108(12) -0.0090(12)
C2 0.0450(16) 0.0426(15) 0.0437(16) -0.0129(12) 0.0087(13) -0.0118(13)
C3 0.0400(15) 0.0540(17) 0.0282(13) -0.0134(12) 0.0015(11) 0.0054(14)
C4 0.0389(13) 0.0467(17) 0.0222(11) -0.0015(11) 0.0052(10) 0.0091(13)
C5 0.0295(11) 0.0347(12) 0.0208(10) -0.0006(10) 0.0084(8) 0.0062(12)
C6 0.0277(11) 0.0324(12) 0.0235(11) 0.0033(9) 0.0110(9) 0.0054(10)
C7 0.0444(16) 0.0453(15) 0.0291(13) 0.0098(11) 0.0141(12) 0.0058(13)
C8 0.0577(19) 0.0362(15) 0.0533(19) 0.0156(13) 0.0303(16) 0.0049(13)
C9 0.0435(16) 0.0273(13) 0.0589(19) 0.0043(12) 0.0239(14) -0.0021(12)
C10 0.0318(13) 0.0327(13) 0.0349(13) -0.0023(10) 0.0113(11) -0.0018(11)
C11 0.0218(11) 0.0326(13) 0.0235(12) -0.0014(8) 0.0044(9) 0.0027(9)
C12 0.0255(11) 0.0277(11) 0.0230(10) -0.0006(9) 0.0065(9) 0.0049(10)
C13 0.0241(11) 0.0279(12) 0.0220(11) -0.0008(8) 0.0062(9) -0.0007(9)
C14 0.0237(12) 0.0350(12) 0.0212(10) -0.0008(9) 0.0081(9) 0.0019(9)
C15 0.0357(14) 0.0335(13) 0.0280(12) -0.0049(9) 0.0064(11) -0.0082(11)
C16 0.0425(15) 0.0308(13) 0.0340(14) 0.0034(10) 0.0112(11) -0.0051(11)
C17 0.0351(14) 0.0359(13) 0.0221(11) 0.0024(9) 0.0069(10) 0.0023(11)

loop_
_atom_type_symbol
_atom_type_description
_atom_type_scat_dispersion_real
_atom_type_scat_dispersion_imag
_atom_type_scat_source
C C 0.0033 0.0016 'International Tables Vol C Tables 4.2.6.8 and 6.1.1.4'
H H 0.0000 0.0000 'International Tables Vol C Tables 4.2.6.8 and 6.1.1.4'
N N 0.0061 0.0033 'International Tables Vol C Tables 4.2.6.8 and 6.1.1.4'
O O 0.0106 0.0060 'International Tables Vol C Tables 4.2.6.8 and 6.1.1.4'
S S 0.1246 0.1234 'International Tables Vol C Tables 4.2.6.8 and 6.1.1.4'
Ni Ni 0.3393 1.1124 'International Tables Vol C Tables 4.2.6.8 and 6.1.1.4'

loop_
_geom_angle_atom_site_label_1
_geom_angle_atom_site_label_2
_geom_angle_atom_site_label_3
_geom_angle
_geom_angle_site_symmetry_1
_geom_angle_site_symmetry_3
_geom_angle_publ_flag
O1 Ni1 N2 95.35(8) . . ?
O1 Ni1 N1 174.61(7) . . ?
N2 Ni1 N1 79.48(8) . . ?
O1 Ni1 O7 86.27(8) . . ?
N2 Ni1 O7 94.29(8) . . ?
N1 Ni1 O7 92.54(8) . . ?
O1 Ni1 O6 93.27(8) . . ?
N2 Ni1 O6 169.32(8) . . ?
N1 Ni1 O6 92.04(8) . . ?
O7 Ni1 O6 92.55(8) . . ?
O1 Ni1 O5 85.19(8) . 1_454 ?
N2 Ni1 O5 88.22(8) . 1_454 ?
N1 Ni1 O5 96.13(8) . 1_454 ?
O7 Ni1 O5 171.29(7) . 1_454 ?
O6 Ni1 O5 86.23(8) . 1_454 ?
O4 S1 O3 113.60(12) . . ?
O4 S1 O5 110.94(12) . . ?
O3 S1 O5 111.95(11) . . ?
O4 S1 C14 107.00(12) . . ?
O3 S1 C14 107.18(11) . . ?
O5 S1 C14 105.65(11) . . ?
C1 N1 C5 118.9(2) . . ?
C1 N1 Ni1 126.41(17) . . ?
C5 N1 Ni1 114.62(17) . . ?
C10 N2 C6 119.3(2) . . ?
C10 N2 Ni1 125.81(17) . . ?
C6 N2 Ni1 114.74(16) . . ?
C11 O1 Ni1 129.06(16) . . ?
S1 O5 Ni1 134.20(11) . 1_656 ?
Ni1 O6 H6A 102(2) . . ?
Ni1 O6 H6B 103(2) . . ?
H6A O6 H6B 108.0(15) . . ?
Ni1 O7 H7A 114(2) . . ?
Ni1 O7 H7B 114(2) . . ?
H7A O7 H7B 108.7(15) . . ?
H1A O1W H1B 108.1(17) . . ?
N1 C1 C2 122.9(3) . . ?
N1 C1 H1 118.6 . . ?
C2 C1 H1 118.6 . . ?
C1 C2 C3 118.6(3) . . ?
C1 C2 H2 120.7 . . ?
C3 C2 H2 120.7 . . ?
C4 C3 C2 119.2(3) . . ?
C4 C3 H3 120.4 . . ?
C2 C3 H3 120.4 . . ?
C3 C4 C5 119.4(3) . . ?
C3 C4 H4 120.3 . . ?
C5 C4 H4 120.3 . . ?
N1 C5 C4 121.0(3) . . ?
N1 C5 C6 115.47(19) . . ?
C4 C5 C6 123.5(2) . . ?
N2 C6 C7 120.9(2) . . ?
N2 C6 C5 115.5(2) . . ?
C7 C6 C5 123.6(2) . . ?
C8 C7 C6 119.2(3) . . ?
C8 C7 H7 120.4 . . ?
C6 C7 H7 120.4 . . ?
C9 C8 C7 119.8(3) . . ?
C9 C8 H8 120.1 . . ?
C7 C8 H8 120.1 . . ?
C8 C9 C10 118.4(3) . . ?
C8 C9 H9 120.8 . . ?
C10 C9 H9 120.8 . . ?
N2 C10 C9 122.4(3) . . ?
N2 C10 H10 118.8 . . ?
C9 C10 H10 118.8 . . ?
O2 C11 O1 125.1(2) . . ?
O2 C11 C12 119.3(2) . . ?
O1 C11 C12 115.7(2) . . ?
C17 C12 C13 119.2(2) . . ?
C17 C12 C11 120.0(2) . . ?
C13 C12 C11 120.8(2) . . ?
C14 C13 C12 119.3(2) . . ?
C14 C13 H13 120.4 . . ?
C12 C13 H13 120.4 . . ?
C13 C14 C15 121.1(2) . . ?
C13 C14 S1 121.26(18) . . ?
C15 C14 S1 117.63(18) . . ?
C16 C15 C14 119.5(2) . . ?
C16 C15 H15 120.2 . . ?
C14 C15 H15 120.2 . . ?
C15 C16 C17 119.6(2) . . ?
C15 C16 H16 120.2 . . ?
C17 C16 H16 120.2 . . ?
C16 C17 C12 121.2(2) . . ?
C16 C17 H17 119.4 . . ?
C12 C17 H17 119.4 . . ?

loop_
_geom_bond_atom_site_label_1
_geom_bond_atom_site_label_2
_geom_bond_distance
_geom_bond_site_symmetry_2
_geom_bond_publ_flag
Ni1 O1 2.0130(18) . ?
Ni1 N2 2.056(2) . ?
Ni1 N1 2.057(2) . ?
Ni1 O7 2.085(2) . ?
Ni1 O6 2.0891(18) . ?
Ni1 O5 2.1346(19) 1_454 ?
S1 O4 1.4431(19) . ?
S1 O3 1.454(2) . ?
S1 O5 1.4592(19) . ?
S1 C14 1.771(2) . ?
N1 C1 1.331(3) . ?
N1 C5 1.347(3) . ?
N2 C10 1.329(3) . ?
N2 C6 1.344(3) . ?
O1 C11 1.253(3) . ?
O2 C11 1.247(3) . ?
O5 Ni1 2.1346(19) 1_656 ?
O6 H6A 0.857(10) . ?
O6 H6B 0.843(10) . ?
O7 H7A 0.844(19) . ?
O7 H7B 0.844(10) . ?
O1W H1A 0.85(3) . ?
O1W H1B 0.85(3) . ?
C1 C2 1.370(4) . ?
C1 H1 0.9300 . ?
C2 C3 1.381(4) . ?
C2 H2 0.9300 . ?
C3 C4 1.372(4) . ?
C3 H3 0.9300 . ?
C4 C5 1.386(3) . ?
C4 H4 0.9300 . ?
C5 C6 1.472(4) . ?
C6 C7 1.388(3) . ?
C7 C8 1.375(4) . ?
C7 H7 0.9300 . ?
C8 C9 1.363(5) . ?
C8 H8 0.9300 . ?
C9 C10 1.386(4) . ?
C9 H9 0.9300 . ?
C10 H10 0.9300 . ?
C11 C12 1.505(3) . ?
C12 C17 1.384(4) . ?
C12 C13 1.393(3) . ?
C13 C14 1.375(3) . ?
C13 H13 0.9300 . ?
C14 C15 1.392(4) . ?
C15 C16 1.373(4) . ?
C15 H15 0.9300 . ?
C16 C17 1.380(4) . ?
C16 H16 0.9300 . ?
C17 H17 0.9300 . ?

loop_
_geom_hbond_atom_site_label_D
_geom_hbond_atom_site_label_H
_geom_hbond_atom_site_label_A
_geom_hbond_distance_DH
_geom_hbond_distance_HA
_geom_hbond_distance_DA
_geom_hbond_angle_DHA
_geom_hbond_site_symmetry_A
O7 H7A O1W 0.844(19) 1.867(12) 2.704(3) 170(3) .
O6 H6A O2 0.857(10) 1.770(15) 2.590(3) 159(3) .
O6 H6B O3 0.843(10) 2.224(14) 3.014(3) 156(3) 1_454
O1W H1A O4 0.85(3) 2.09(2) 2.868(3) 152(4) 2_747
O1W H1B O2 0.85(3) 1.97(3) 2.810(3) 171(4) 1_554
O7 H7B O3 0.844(10) 2.056(13) 2.881(3) 166(3) 1_554

loop_
_geom_torsion_atom_site_label_1
_geom_torsion_atom_site_label_2
_geom_torsion_atom_site_label_3
_geom_torsion_atom_site_label_4
_geom_torsion
_geom_torsion_site_symmetry_1
_geom_torsion_site_symmetry_2
_geom_torsion_site_symmetry_3
_geom_torsion_site_symmetry_4
_geom_torsion_publ_flag
N2 Ni1 N1 C1 178.6(2) . . . . ?
O7 Ni1 N1 C1 84.7(2) . . . . ?
O6 Ni1 N1 C1 -8.0(2) . . . . ?
O5 Ni1 N1 C1 -94.4(2) 1_454 . . . ?
N2 Ni1 N1 C5 -3.61(16) . . . . ?
O7 Ni1 N1 C5 -97.50(17) . . . . ?
O6 Ni1 N1 C5 169.85(17) . . . . ?
O5 Ni1 N1 C5 83.43(17) 1_454 . . . ?
O1 Ni1 N2 C10 -2.3(2) . . . . ?
N1 Ni1 N2 C10 179.2(2) . . . . ?
O7 Ni1 N2 C10 -89.0(2) . . . . ?
O6 Ni1 N2 C10 141.4(4) . . . . ?
O5 Ni1 N2 C10 82.7(2) 1_454 . . . ?
O1 Ni1 N2 C6 -177.66(16) . . . . ?
N1 Ni1 N2 C6 3.90(16) . . . . ?
O7 Ni1 N2 C6 95.69(17) . . . . ?
O6 Ni1 N2 C6 -34.0(5) . . . . ?
O5 Ni1 N2 C6 -92.67(17) 1_454 . . . ?
N2 Ni1 O1 C11 177.4(2) . . . . ?
O7 Ni1 O1 C11 -88.6(2) . . . . ?
O6 Ni1 O1 C11 3.7(2) . . . . ?
O5 Ni1 O1 C11 89.6(2) 1_454 . . . ?
O4 S1 O5 Ni1 166.86(13) . . . 1_656 ?
O3 S1 O5 Ni1 38.81(17) . . . 1_656 ?
C14 S1 O5 Ni1 -77.52(16) . . . 1_656 ?
C5 N1 C1 C2 -1.7(4) . . . . ?
Ni1 N1 C1 C2 176.1(2) . . . . ?
N1 C1 C2 C3 -0.1(5) . . . . ?
C1 C2 C3 C4 1.1(4) . . . . ?
C2 C3 C4 C5 -0.4(4) . . . . ?
C1 N1 C5 C4 2.4(4) . . . . ?
Ni1 N1 C5 C4 -175.62(19) . . . . ?
C1 N1 C5 C6 -179.2(2) . . . . ?
Ni1 N1 C5 C6 2.8(3) . . . . ?
C3 C4 C5 N1 -1.3(4) . . . . ?
C3 C4 C5 C6 -179.6(2) . . . . ?
C10 N2 C6 C7 -0.2(4) . . . . ?
Ni1 N2 C6 C7 175.49(19) . . . . ?
C10 N2 C6 C5 -179.2(2) . . . . ?
Ni1 N2 C6 C5 -3.6(3) . . . . ?
N1 C5 C6 N2 0.5(3) . . . . ?
C4 C5 C6 N2 178.9(2) . . . . ?
N1 C5 C6 C7 -178.5(2) . . . . ?
C4 C5 C6 C7 -0.2(4) . . . . ?
N2 C6 C7 C8 -0.5(4) . . . . ?
C5 C6 C7 C8 178.5(2) . . . . ?
C6 C7 C8 C9 0.6(4) . . . . ?
C7 C8 C9 C10 -0.1(4) . . . . ?
C6 N2 C10 C9 0.7(4) . . . . ?
Ni1 N2 C10 C9 -174.40(19) . . . . ?
C8 C9 C10 N2 -0.6(4) . . . . ?
Ni1 O1 C11 O2 3.0(4) . . . . ?
Ni1 O1 C11 C12 -176.82(15) . . . . ?
O2 C11 C12 C17 -175.4(2) . . . . ?
O1 C11 C12 C17 4.4(3) . . . . ?
O2 C11 C12 C13 5.7(4) . . . . ?
O1 C11 C12 C13 -174.5(2) . . . . ?
C17 C12 C13 C14 0.4(3) . . . . ?
C11 C12 C13 C14 179.3(2) . . . . ?
C12 C13 C14 C15 1.3(4) . . . . ?
C12 C13 C14 S1 -177.97(17) . . . . ?
O4 S1 C14 C13 -116.8(2) . . . . ?
O3 S1 C14 C13 5.4(2) . . . . ?
O5 S1 C14 C13 124.9(2) . . . . ?
O4 S1 C14 C15 63.9(2) . . . . ?
O3 S1 C14 C15 -173.93(19) . . . . ?
O5 S1 C14 C15 -54.4(2) . . . . ?
C13 C14 C15 C16 -1.5(4) . . . . ?
S1 C14 C15 C16 177.8(2) . . . . ?
C14 C15 C16 C17 -0.1(4) . . . . ?
C15 C16 C17 C12 1.8(4) . . . . ?
C13 C12 C17 C16 -2.0(4) . . . . ?
C11 C12 C17 C16 179.1(2) . . . . ?
